data_4341683
loop_
_publ_author_name
'Pettinari, Riccardo'
'Marchetti, Fabio'
'Pettinari, Claudio'
'Petrini, Agnese'
'Scopelliti, Rosario'
'Clavel, Catherine M.'
'Dyson, Paul J.'

_publ_section_title
;
 Synthesis, Structure, and Antiproliferative Activity of Ruthenium(II)
 Arene Complexes with N,O-Chelating Pyrazolone-Based \b-Ketoamine Ligands.
;
_journal_name_full 'Inorganic chemistry'
_journal_page_first 141120142422003
_journal_paper_doi 10.1021/ic502274b
_journal_year 2014
_chemical_formula_moiety 'C39 H46 Cl N3 O Ru, C H2 Cl2'
_chemical_formula_sum 'C40 H48 Cl3 N3 O Ru'
_chemical_formula_weight 794.23
_space_group_IT_number 148
_symmetry_cell_setting rhombohedral
_symmetry_space_group_name_Hall '-R 3'
_symmetry_space_group_name_H-M 'R -3 :H'
_atom_sites_solution_hydrogens geom
_atom_sites_solution_primary direct
_atom_sites_solution_secondary difmap
_audit_creation_method SHELXL-97
_audit_update_record
;
2013-05-10 # Formatted by publCIF
;
_cell_angle_alpha 90.00
_cell_angle_beta 90.00
_cell_angle_gamma 120.00
_cell_formula_units_Z 18
_cell_length_a 33.517(5)
_cell_length_b 33.517(5)
_cell_length_c 19.157(4)
_cell_measurement_reflns_used 1493
_cell_measurement_temperature 140(2)
_cell_measurement_theta_max 20
_cell_measurement_theta_min 3
_cell_volume 18638(6)
_computing_cell_refinement 'automar, marresearch, 2010'
_computing_data_collection 'marmux - Micro-beam system, marresearch, 2010'
_computing_data_reduction 'automar, marresearch, 2010'
_computing_molecular_graphics 'Bruker SHELXTL'
_computing_publication_material 'Bruker SHELXTL'
_computing_structure_refinement 'SHELXL-97 (Sheldrick, 1997)'
_computing_structure_solution 'SHELXS-97 (Sheldrick, 1990)'
_diffrn_ambient_temperature 140(2)
_diffrn_measured_fraction_theta_full 0.990
_diffrn_measured_fraction_theta_max 0.990
_diffrn_measurement_device_type marmux
_diffrn_measurement_method '\p scans'
_diffrn_radiation_monochromator graphite
_diffrn_radiation_source 'fine-focus sealed tube'
_diffrn_radiation_type MoK\a
_diffrn_radiation_wavelength 0.71073
_diffrn_reflns_av_R_equivalents 0.0620
_diffrn_reflns_av_sigmaI/netI 0.1628
_diffrn_reflns_limit_h_max 34
_diffrn_reflns_limit_h_min -34
_diffrn_reflns_limit_k_max 34
_diffrn_reflns_limit_k_min -34
_diffrn_reflns_limit_l_max 22
_diffrn_reflns_limit_l_min -22
_diffrn_reflns_number 14977
_diffrn_reflns_theta_full 25.34
_diffrn_reflns_theta_max 25.34
_diffrn_reflns_theta_min 2.10
_exptl_absorpt_coefficient_mu 0.604
_exptl_absorpt_correction_type none
_exptl_crystal_colour red
_exptl_crystal_density_diffrn 1.274
_exptl_crystal_density_method 'not measured'
_exptl_crystal_description prismatic
_exptl_crystal_F_000 7416
_exptl_crystal_size_max 0.32
_exptl_crystal_size_mid 0.22
_exptl_crystal_size_min 0.19
_refine_diff_density_max 0.732
_refine_diff_density_min -1.344
_refine_diff_density_rms 0.142
_refine_ls_extinction_method none
_refine_ls_goodness_of_fit_ref 1.108
_refine_ls_hydrogen_treatment constr
_refine_ls_matrix_type full
_refine_ls_number_parameters 433
_refine_ls_number_reflns 7524
_refine_ls_number_restraints 0
_refine_ls_restrained_S_all 1.108
_refine_ls_R_factor_all 0.1263
_refine_ls_R_factor_gt 0.0966
_refine_ls_shift/su_max 0.001
_refine_ls_shift/su_mean 0.000
_refine_ls_structure_factor_coef Fsqd
_refine_ls_weighting_details 'calc w=1/[\s^2^(Fo^2^)+(0.1702P)^2^+0.0000P] where P=(Fo^2^+2Fc^2^)/3'
_refine_ls_weighting_scheme calc
_refine_ls_wR_factor_gt 0.2690
_refine_ls_wR_factor_ref 0.3012
_reflns_number_gt 5277
_reflns_number_total 7524
_reflns_threshold_expression >2sigma(I)
_cod_data_source_file ic502274b_si_002.cif
_cod_data_source_block 9
_cod_original_cell_volume 18638(5)
_cod_original_sg_symbol_H-M 'R -3'
_cod_database_code 4341683

loop_
_symmetry_equiv_pos_as_xyz
'x, y, z'
'-y, x-y, z'
'-x+y, -x, z'
'x+2/3, y+1/3, z+1/3'
'-y+2/3, x-y+1/3, z+1/3'
'-x+y+2/3, -x+1/3, z+1/3'
'x+1/3, y+2/3, z+2/3'
'-y+1/3, x-y+2/3, z+2/3'
'-x+y+1/3, -x+2/3, z+2/3'
'-x, -y, -z'
'y, -x+y, -z'
'x-y, x, -z'
'-x+2/3, -y+1/3, -z+1/3'
'y+2/3, -x+y+1/3, -z+1/3'
'x-y+2/3, x+1/3, -z+1/3'
'-x+1/3, -y+2/3, -z+2/3'
'y+1/3, -x+y+2/3, -z+2/3'
'x-y+1/3, x+2/3, -z+2/3'

loop_
_atom_site_label
_atom_site_type_symbol
_atom_site_fract_x
_atom_site_fract_y
_atom_site_fract_z
_atom_site_U_iso_or_equiv
_atom_site_adp_type
_atom_site_occupancy
_atom_site_symmetry_multiplicity
_atom_site_calc_flag
_atom_site_refinement_flags
Ru1 Ru 0.39660(2) 0.43139(2) 0.86590(3) 0.0574(3) Uani 1 1 d .
Cl1 Cl 0.47370(6) 0.49863(6) 0.87659(9) 0.0645(5) Uani 1 1 d .
O1 O 0.40744(17) 0.44285(18) 0.7589(2) 0.0648(12) Uani 1 1 d .
N1 N 0.4461(2) 0.4474(2) 0.6549(3) 0.0602(14) Uani 1 1 d .
N2 N 0.4776(2) 0.4354(2) 0.6284(3) 0.0614(14) Uani 1 1 d .
N3 N 0.4357(2) 0.39603(19) 0.8642(3) 0.0577(13) Uani 1 1 d .
C1 C 0.4362(2) 0.4343(2) 0.7237(3) 0.0592(16) Uani 1 1 d .
C2 C 0.4361(3) 0.4771(3) 0.6145(3) 0.0628(17) Uani 1 1 d .
C3 C 0.3947(3) 0.4771(3) 0.6236(4) 0.073(2) Uani 1 1 d .
H3 H 0.3723 0.4564 0.6556 0.088 Uiso 1 1 calc R
C4 C 0.3864(3) 0.5081(3) 0.5850(4) 0.081(2) Uani 1 1 d .
H4 H 0.3588 0.5090 0.5920 0.097 Uiso 1 1 calc R
C5 C 0.4194(4) 0.5375(3) 0.5361(4) 0.084(3) Uani 1 1 d .
H5 H 0.4137 0.5580 0.5093 0.100 Uiso 1 1 calc R
C6 C 0.4605(3) 0.5370(3) 0.5268(4) 0.081(2) Uani 1 1 d .
H6 H 0.4826 0.5568 0.4936 0.097 Uiso 1 1 calc R
C7 C 0.4684(3) 0.5074(3) 0.5663(3) 0.0702(19) Uani 1 1 d .
H7 H 0.4966 0.5075 0.5607 0.084 Uiso 1 1 calc R
C8 C 0.4874(2) 0.4157(3) 0.6808(3) 0.0626(17) Uani 1 1 d .
C9 C 0.5213(3) 0.3991(3) 0.6667(4) 0.0686(19) Uani 1 1 d .
H9A H 0.5316 0.4057 0.6181 0.103 Uiso 1 1 calc R
H9B H 0.5062 0.3659 0.6751 0.103 Uiso 1 1 calc R
H9C H 0.5479 0.4152 0.6979 0.103 Uiso 1 1 calc R
C10 C 0.4623(2) 0.4141(2) 0.7439(3) 0.0594(16) Uani 1 1 d .
C11 C 0.4629(2) 0.3963(2) 0.8113(3) 0.0577(16) Uani 1 1 d .
C12 C 0.4976(2) 0.3813(2) 0.8265(4) 0.0618(17) Uani 1 1 d .
H12A H 0.5012 0.3661 0.7846 0.074 Uiso 1 1 calc R
H12B H 0.4859 0.3585 0.8649 0.074 Uiso 1 1 calc R
C13 C 0.5445(3) 0.4215(3) 0.8470(4) 0.075(2) Uani 1 1 d .
H13A H 0.5563 0.4440 0.8081 0.090 Uiso 1 1 calc R
H13B H 0.5405 0.4372 0.8880 0.090 Uiso 1 1 calc R
C14 C 0.5800(4) 0.4079(4) 0.8645(6) 0.109(3) Uani 1 1 d .
H14A H 0.6099 0.4363 0.8724 0.131 Uiso 1 1 calc R
H14B H 0.5836 0.3920 0.8235 0.131 Uiso 1 1 calc R
C15 C 0.5691(5) 0.3769(5) 0.9278(8) 0.140(5) Uani 1 1 d .
H15A H 0.5617 0.3912 0.9670 0.168 Uiso 1 1 calc R
H15B H 0.5410 0.3472 0.9173 0.168 Uiso 1 1 calc R
C16 C 0.6055(7) 0.3664(7) 0.9523(12) 0.211(10) Uani 1 1 d .
H16A H 0.6332 0.3952 0.9675 0.254 Uiso 1 1 calc R
H16B H 0.6146 0.3531 0.9135 0.254 Uiso 1 1 calc R
C17 C 0.5860(8) 0.3305(8) 1.0167(14) 0.287(16) Uani 1 1 d .
H17A H 0.5530 0.3194 1.0228 0.430 Uiso 1 1 calc R
H17B H 0.6025 0.3458 1.0595 0.430 Uiso 1 1 calc R
H17C H 0.5904 0.3043 1.0067 0.430 Uiso 1 1 calc R
C18 C 0.4382(2) 0.3767(2) 0.9304(3) 0.0580(16) Uani 1 1 d .
C19 C 0.4149(2) 0.3273(2) 0.9375(3) 0.0590(16) Uani 1 1 d .
C20 C 0.3903(3) 0.2966(3) 0.8822(3) 0.0649(18) Uani 1 1 d .
H20 H 0.3888 0.3086 0.8379 0.078 Uiso 1 1 calc R
C21 C 0.3686(3) 0.2501(3) 0.8917(4) 0.073(2) Uani 1 1 d .
H21 H 0.3525 0.2302 0.8538 0.087 Uiso 1 1 calc R
C22 C 0.3695(3) 0.2308(3) 0.9567(4) 0.072(2) Uani 1 1 d .
H22 H 0.3537 0.1983 0.9627 0.087 Uiso 1 1 calc R
C23 C 0.3934(3) 0.2594(3) 1.0116(4) 0.075(2) Uani 1 1 d .
H23 H 0.3942 0.2463 1.0551 0.090 Uiso 1 1 calc R
C24 C 0.4171(3) 0.3086(2) 1.0046(4) 0.0650(17) Uani 1 1 d .
C25 C 0.4422(3) 0.3386(3) 1.0600(4) 0.0697(19) Uani 1 1 d .
H25 H 0.4431 0.3266 1.1045 0.084 Uiso 1 1 calc R
C26 C 0.4656(3) 0.3859(3) 1.0486(3) 0.0684(19) Uani 1 1 d .
H26 H 0.4840 0.4059 1.0851 0.082 Uiso 1 1 calc R
C27 C 0.4629(2) 0.4047(2) 0.9859(3) 0.0583(16) Uani 1 1 d .
H27 H 0.4781 0.4373 0.9807 0.070 Uiso 1 1 calc R
C28 C 0.3746(3) 0.4459(3) 0.9675(4) 0.071(2) Uani 1 1 d .
C29 C 0.3678(3) 0.4713(3) 0.9125(4) 0.0652(18) Uani 1 1 d .
C30 C 0.3413(3) 0.4498(3) 0.8520(4) 0.071(2) Uani 1 1 d .
C31 C 0.3223(3) 0.4004(3) 0.8437(4) 0.0705(19) Uani 1 1 d .
C32 C 0.3276(3) 0.3743(3) 0.8985(4) 0.071(2) Uani 1 1 d .
C33 C 0.3525(3) 0.3966(3) 0.9604(4) 0.072(2) Uani 1 1 d .
C34 C 0.4055(3) 0.4716(4) 1.0283(4) 0.093(3) Uani 1 1 d .
H34A H 0.3877 0.4769 1.0639 0.139 Uiso 1 1 calc R
H34B H 0.4308 0.5013 1.0120 0.139 Uiso 1 1 calc R
H34C H 0.4182 0.4534 1.0483 0.139 Uiso 1 1 calc R
C35 C 0.3890(3) 0.5240(3) 0.9205(5) 0.096(3) Uani 1 1 d .
H35A H 0.4226 0.5390 0.9159 0.144 Uiso 1 1 calc R
H35B H 0.3813 0.5308 0.9666 0.144 Uiso 1 1 calc R
H35C H 0.3768 0.5354 0.8842 0.144 Uiso 1 1 calc R
C36 C 0.3362(3) 0.4775(3) 0.7949(5) 0.086(2) Uani 1 1 d .
H36A H 0.3369 0.5047 0.8150 0.130 Uiso 1 1 calc R
H36B H 0.3069 0.4586 0.7708 0.130 Uiso 1 1 calc R
H36C H 0.3617 0.4873 0.7616 0.130 Uiso 1 1 calc R
C37 C 0.2963(3) 0.3769(3) 0.7786(4) 0.086(3) Uani 1 1 d .
H37A H 0.2874 0.3442 0.7804 0.129 Uiso 1 1 calc R
H37B H 0.3160 0.3913 0.7378 0.129 Uiso 1 1 calc R
H37C H 0.2687 0.3797 0.7752 0.129 Uiso 1 1 calc R
C38 C 0.3056(3) 0.3213(3) 0.8901(6) 0.107(4) Uani 1 1 d .
H38A H 0.2725 0.3064 0.8991 0.161 Uiso 1 1 calc R
H38B H 0.3198 0.3099 0.9235 0.161 Uiso 1 1 calc R
H38C H 0.3108 0.3142 0.8425 0.161 Uiso 1 1 calc R
C39 C 0.3524(4) 0.3671(4) 1.0203(4) 0.093(3) Uani 1 1 d .
H39A H 0.3816 0.3836 1.0458 0.139 Uiso 1 1 calc R
H39B H 0.3488 0.3382 1.0019 0.139 Uiso 1 1 calc R
H39C H 0.3268 0.3604 1.0518 0.139 Uiso 1 1 calc R
Cl2 Cl 0.25277(13) 0.19436(14) 0.9247(2) 0.1414(12) Uani 1 1 d .
Cl3 Cl 0.17197(17) 0.10354(16) 0.9182(4) 0.207(2) Uani 1 1 d .
C40 C 0.2325(4) 0.1356(4) 0.9291(6) 0.110(3) Uani 1 1 d .
H40A H 0.2408 0.1280 0.9749 0.132 Uiso 1 1 calc R
H40B H 0.2474 0.1268 0.8923 0.132 Uiso 1 1 calc R

loop_
_atom_site_aniso_label
_atom_site_aniso_U_11
_atom_site_aniso_U_22
_atom_site_aniso_U_33
_atom_site_aniso_U_23
_atom_site_aniso_U_13
_atom_site_aniso_U_12
Ru1 0.0576(4) 0.0546(4) 0.0570(4) 0.0037(2) 0.0058(2) 0.0258(3)
Cl1 0.0606(10) 0.0544(10) 0.0698(10) 0.0028(7) 0.0053(7) 0.0221(8)
O1 0.062(3) 0.073(3) 0.064(3) 0.005(2) 0.003(2) 0.038(3)
N1 0.069(4) 0.059(3) 0.052(3) 0.002(2) 0.000(2) 0.032(3)
N2 0.062(4) 0.064(4) 0.055(3) -0.001(3) 0.005(2) 0.029(3)
N3 0.060(3) 0.053(3) 0.058(3) 0.002(2) 0.003(2) 0.027(3)
C1 0.064(4) 0.059(4) 0.051(3) 0.005(3) 0.006(3) 0.027(3)
C2 0.067(4) 0.067(4) 0.054(3) -0.009(3) -0.012(3) 0.034(4)
C3 0.087(6) 0.073(5) 0.060(4) 0.005(3) 0.002(4) 0.040(4)
C4 0.093(6) 0.094(6) 0.069(5) -0.004(4) -0.004(4) 0.057(5)
C5 0.125(8) 0.076(5) 0.053(4) -0.001(3) -0.008(4) 0.053(6)
C6 0.105(7) 0.080(6) 0.064(4) 0.003(4) 0.002(4) 0.051(5)
C7 0.082(5) 0.070(5) 0.053(4) 0.007(3) -0.002(3) 0.033(4)
C8 0.058(4) 0.074(5) 0.050(3) -0.001(3) 0.003(3) 0.028(4)
C9 0.062(4) 0.080(5) 0.066(4) 0.001(3) 0.012(3) 0.037(4)
C10 0.056(4) 0.067(4) 0.056(3) 0.002(3) 0.006(3) 0.032(3)
C11 0.058(4) 0.056(4) 0.056(3) -0.001(3) -0.002(3) 0.027(3)
C12 0.067(4) 0.059(4) 0.058(4) 0.001(3) 0.002(3) 0.031(4)
C13 0.067(5) 0.086(6) 0.075(5) 0.002(4) 0.006(4) 0.041(4)
C14 0.082(7) 0.130(9) 0.133(8) -0.015(7) -0.023(6) 0.067(7)
C15 0.146(12) 0.128(11) 0.182(13) -0.022(9) -0.057(10) 0.094(10)
C16 0.192(18) 0.197(19) 0.30(2) -0.062(17) -0.143(17) 0.140(16)
C17 0.28(3) 0.23(3) 0.36(3) 0.06(2) -0.16(3) 0.13(2)
C18 0.063(4) 0.052(4) 0.058(4) 0.004(3) 0.011(3) 0.028(3)
C19 0.065(4) 0.049(4) 0.056(4) 0.004(3) 0.011(3) 0.023(3)
C20 0.080(5) 0.062(4) 0.051(3) 0.003(3) 0.007(3) 0.035(4)
C21 0.088(6) 0.058(4) 0.068(4) -0.007(3) 0.004(4) 0.033(4)
C22 0.086(5) 0.047(4) 0.072(4) 0.007(3) 0.006(4) 0.025(4)
C23 0.094(6) 0.067(5) 0.067(4) 0.020(4) 0.014(4) 0.044(5)
C24 0.070(5) 0.055(4) 0.065(4) 0.005(3) 0.005(3) 0.028(4)
C25 0.081(5) 0.073(5) 0.061(4) 0.008(3) 0.004(3) 0.043(4)
C26 0.071(5) 0.069(5) 0.057(4) -0.005(3) 0.000(3) 0.028(4)
C27 0.064(4) 0.053(4) 0.056(3) -0.003(3) -0.002(3) 0.028(3)
C28 0.067(5) 0.081(5) 0.064(4) 0.002(4) 0.017(3) 0.036(4)
C29 0.066(4) 0.063(4) 0.067(4) 0.004(3) 0.013(3) 0.033(4)
C30 0.063(5) 0.081(5) 0.075(5) 0.013(4) 0.009(4) 0.040(4)
C31 0.057(4) 0.073(5) 0.074(4) -0.008(4) 0.005(3) 0.027(4)
C32 0.061(4) 0.054(4) 0.093(5) 0.006(4) 0.027(4) 0.025(4)
C33 0.073(5) 0.072(5) 0.071(4) 0.012(4) 0.029(4) 0.035(4)
C34 0.103(7) 0.127(8) 0.057(4) -0.028(5) -0.005(4) 0.064(6)
C35 0.096(7) 0.056(5) 0.129(7) -0.006(5) 0.018(6) 0.033(5)
C36 0.086(6) 0.103(7) 0.090(5) 0.016(5) -0.003(4) 0.062(6)
C37 0.052(4) 0.108(7) 0.086(5) -0.022(5) -0.009(4) 0.032(5)
C38 0.073(6) 0.061(5) 0.175(11) 0.000(6) 0.035(6) 0.024(5)
C39 0.113(7) 0.112(7) 0.078(5) 0.037(5) 0.040(5) 0.074(6)
Cl2 0.121(3) 0.146(3) 0.167(3) -0.033(2) -0.001(2) 0.074(2)
Cl3 0.143(4) 0.126(3) 0.361(7) -0.037(4) 0.039(4) 0.074(3)
C40 0.116(9) 0.122(9) 0.117(8) 0.017(7) 0.004(6) 0.078(8)

loop_
_atom_type_symbol
_atom_type_description
_atom_type_scat_dispersion_real
_atom_type_scat_dispersion_imag
_atom_type_scat_source
C C 0.0033 0.0016 'International Tables Vol C Tables 4.2.6.8 and 6.1.1.4'
H H 0.0000 0.0000 'International Tables Vol C Tables 4.2.6.8 and 6.1.1.4'
N N 0.0061 0.0033 'International Tables Vol C Tables 4.2.6.8 and 6.1.1.4'
O O 0.0106 0.0060 'International Tables Vol C Tables 4.2.6.8 and 6.1.1.4'
Cl Cl 0.1484 0.1585 'International Tables Vol C Tables 4.2.6.8 and 6.1.1.4'
Ru Ru -1.2594 0.8363 'International Tables Vol C Tables 4.2.6.8 and 6.1.1.4'

loop_
_geom_angle_atom_site_label_1
_geom_angle_atom_site_label_2
_geom_angle_atom_site_label_3
_geom_angle
O1 Ru1 N3 89.37(19)
O1 Ru1 C29 112.2(2)
N3 Ru1 C29 155.8(2)
O1 Ru1 C31 87.0(2)
N3 Ru1 C31 126.2(3)
C29 Ru1 C31 68.2(3)
O1 Ru1 C28 150.3(3)
N3 Ru1 C28 119.5(3)
C29 Ru1 C28 38.2(3)
C31 Ru1 C28 81.5(3)
O1 Ru1 C32 116.4(3)
N3 Ru1 C32 100.8(3)
C29 Ru1 C32 79.9(3)
C31 Ru1 C32 37.7(3)
C28 Ru1 C32 68.0(3)
O1 Ru1 C30 85.7(2)
N3 Ru1 C30 163.7(3)
C29 Ru1 C30 37.3(3)
C31 Ru1 C30 38.1(3)
C28 Ru1 C30 68.5(3)
C32 Ru1 C30 67.9(3)
O1 Ru1 C33 153.2(3)
N3 Ru1 C33 98.5(3)
C29 Ru1 C33 67.4(3)
C31 Ru1 C33 67.6(3)
C28 Ru1 C33 37.5(3)
C32 Ru1 C33 37.1(3)
C30 Ru1 C33 79.6(3)
O1 Ru1 Cl1 84.61(15)
N3 Ru1 Cl1 81.67(16)
C29 Ru1 Cl1 89.3(2)
C31 Ru1 Cl1 150.9(2)
C28 Ru1 Cl1 92.2(2)
C32 Ru1 Cl1 158.8(2)
C30 Ru1 Cl1 113.3(2)
C33 Ru1 Cl1 121.8(2)
C1 O1 Ru1 122.8(4)
C1 N1 N2 110.5(5)
C1 N1 C2 129.7(6)
N2 N1 C2 118.7(5)
C8 N2 N1 106.3(5)
C11 N3 C18 118.0(6)
C11 N3 Ru1 126.5(4)
C18 N3 Ru1 114.7(4)
O1 C1 N1 120.3(6)
O1 C1 C10 131.5(6)
N1 C1 C10 108.1(6)
C3 C2 C7 119.4(7)
C3 C2 N1 120.8(7)
C7 C2 N1 119.8(7)
C2 C3 C4 119.7(8)
C2 C3 H3 120.1
C4 C3 H3 120.1
C5 C4 C3 119.3(9)
C5 C4 H4 120.3
C3 C4 H4 120.3
C6 C5 C4 120.6(8)
C6 C5 H5 119.7
C4 C5 H5 119.7
C7 C6 C5 119.1(8)
C7 C6 H6 120.5
C5 C6 H6 120.5
C6 C7 C2 121.9(8)
C6 C7 H7 119.1
C2 C7 H7 119.1
N2 C8 C10 111.2(6)
N2 C8 C9 117.7(6)
C10 C8 C9 131.2(6)
C8 C9 H9A 109.5
C8 C9 H9B 109.5
H9A C9 H9B 109.5
C8 C9 H9C 109.5
H9A C9 H9C 109.5
H9B C9 H9C 109.5
C1 C10 C11 126.6(6)
C1 C10 C8 104.0(6)
C11 C10 C8 129.4(7)
N3 C11 C10 121.8(6)
N3 C11 C12 118.7(6)
C10 C11 C12 119.3(6)
C11 C12 C13 112.4(6)
C11 C12 H12A 109.1
C13 C12 H12A 109.1
C11 C12 H12B 109.1
C13 C12 H12B 109.1
H12A C12 H12B 107.8
C14 C13 C12 114.2(8)
C14 C13 H13A 108.7
C12 C13 H13A 108.7
C14 C13 H13B 108.7
C12 C13 H13B 108.7
H13A C13 H13B 107.6
C13 C14 C15 115.4(9)
C13 C14 H14A 108.4
C15 C14 H14A 108.4
C13 C14 H14B 108.4
C15 C14 H14B 108.4
H14A C14 H14B 107.5
C16 C15 C14 117.7(15)
C16 C15 H15A 107.9
C14 C15 H15A 107.9
C16 C15 H15B 107.9
C14 C15 H15B 107.9
H15A C15 H15B 107.2
C15 C16 C17 109.8(18)
C15 C16 H16A 109.7
C17 C16 H16A 109.7
C15 C16 H16B 109.7
C17 C16 H16B 109.7
H16A C16 H16B 108.2
C16 C17 H17A 109.5
C16 C17 H17B 109.5
H17A C17 H17B 109.5
C16 C17 H17C 109.5
H17A C17 H17C 109.5
H17B C17 H17C 109.5
C27 C18 C19 120.2(6)
C27 C18 N3 121.3(6)
C19 C18 N3 118.6(6)
C20 C19 C18 123.1(6)
C20 C19 C24 119.2(6)
C18 C19 C24 117.7(6)
C21 C20 C19 120.8(6)
C21 C20 H20 119.6
C19 C20 H20 119.6
C20 C21 C22 121.4(7)
C20 C21 H21 119.3
C22 C21 H21 119.3
C23 C22 C21 119.6(7)
C23 C22 H22 120.2
C21 C22 H22 120.2
C22 C23 C24 121.5(6)
C22 C23 H23 119.3
C24 C23 H23 119.3
C25 C24 C23 122.4(7)
C25 C24 C19 120.0(6)
C23 C24 C19 117.5(6)
C26 C25 C24 119.2(7)
C26 C25 H25 120.4
C24 C25 H25 120.4
C27 C26 C25 121.9(7)
C27 C26 H26 119.0
C25 C26 H26 119.0
C26 C27 C18 120.8(7)
C26 C27 H27 119.6
C18 C27 H27 119.6
C33 C28 C29 117.9(7)
C33 C28 C34 122.7(8)
C29 C28 C34 119.3(8)
C33 C28 Ru1 72.7(4)
C29 C28 Ru1 70.0(4)
C34 C28 Ru1 126.3(6)
C30 C29 C28 122.6(7)
C30 C29 C35 118.5(7)
C28 C29 C35 119.0(7)
C30 C29 Ru1 73.2(4)
C28 C29 Ru1 71.8(4)
C35 C29 Ru1 130.1(6)
C29 C30 C31 118.4(7)
C29 C30 C36 121.1(8)
C31 C30 C36 120.3(8)
C29 C30 Ru1 69.6(4)
C31 C30 Ru1 69.7(4)
C36 C30 Ru1 128.5(5)
C32 C31 C30 119.8(7)
C32 C31 C37 120.2(8)
C30 C31 C37 120.0(8)
C32 C31 Ru1 72.0(4)
C30 C31 Ru1 72.2(4)
C37 C31 Ru1 129.0(5)
C33 C32 C31 120.6(7)
C33 C32 C38 120.1(8)
C31 C32 C38 119.3(8)
C33 C32 Ru1 72.5(4)
C31 C32 Ru1 70.3(4)
C38 C32 Ru1 130.3(5)
C32 C33 C28 120.6(7)
C32 C33 C39 118.6(8)
C28 C33 C39 120.7(8)
C32 C33 Ru1 70.4(4)
C28 C33 Ru1 69.8(4)
C39 C33 Ru1 137.1(6)
C28 C34 H34A 109.5
C28 C34 H34B 109.5
H34A C34 H34B 109.5
C28 C34 H34C 109.5
H34A C34 H34C 109.5
H34B C34 H34C 109.5
C29 C35 H35A 109.5
C29 C35 H35B 109.5
H35A C35 H35B 109.5
C29 C35 H35C 109.5
H35A C35 H35C 109.5
H35B C35 H35C 109.5
C30 C36 H36A 109.5
C30 C36 H36B 109.5
H36A C36 H36B 109.5
C30 C36 H36C 109.5
H36A C36 H36C 109.5
H36B C36 H36C 109.5
C31 C37 H37A 109.5
C31 C37 H37B 109.5
H37A C37 H37B 109.5
C31 C37 H37C 109.5
H37A C37 H37C 109.5
H37B C37 H37C 109.5
C32 C38 H38A 109.5
C32 C38 H38B 109.5
H38A C38 H38B 109.5
C32 C38 H38C 109.5
H38A C38 H38C 109.5
H38B C38 H38C 109.5
C33 C39 H39A 109.5
C33 C39 H39B 109.5
H39A C39 H39B 109.5
C33 C39 H39C 109.5
H39A C39 H39C 109.5
H39B C39 H39C 109.5
Cl2 C40 Cl3 111.2(6)
Cl2 C40 H40A 109.4
Cl3 C40 H40A 109.4
Cl2 C40 H40B 109.4
Cl3 C40 H40B 109.4
H40A C40 H40B 108.0

loop_
_geom_bond_atom_site_label_1
_geom_bond_atom_site_label_2
_geom_bond_distance
Ru1 O1 2.084(5)
Ru1 N3 2.164(6)
Ru1 C29 2.195(7)
Ru1 C31 2.208(8)
Ru1 C28 2.219(7)
Ru1 C32 2.230(7)
Ru1 C30 2.242(8)
Ru1 C33 2.257(7)
Ru1 Cl1 2.4443(19)
O1 C1 1.320(8)
N1 C1 1.376(8)
N1 N2 1.399(8)
N1 C2 1.426(9)
N2 C8 1.329(9)
N3 C11 1.360(8)
N3 C18 1.444(8)
C1 C10 1.401(10)
C2 C3 1.397(11)
C2 C7 1.398(10)
C3 C4 1.410(11)
C3 H3 0.9500
C4 C5 1.408(12)
C4 H4 0.9500
C5 C6 1.397(13)
C5 H5 0.9500
C6 C7 1.375(11)
C6 H6 0.9500
C7 H7 0.9500
C8 C10 1.459(9)
C8 C9 1.516(10)
C9 H9A 0.9800
C9 H9B 0.9800
C9 H9C 0.9800
C10 C11 1.428(9)
C11 C12 1.506(10)
C12 C13 1.524(11)
C12 H12A 0.9900
C12 H12B 0.9900
C13 C14 1.510(11)
C13 H13A 0.9900
C13 H13B 0.9900
C14 C15 1.518(17)
C14 H14A 0.9900
C14 H14B 0.9900
C15 C16 1.503(16)
C15 H15A 0.9900
C15 H15B 0.9900
C16 C17 1.62(3)
C16 H16A 0.9900
C16 H16B 0.9900
C17 H17A 0.9800
C17 H17B 0.9800
C17 H17C 0.9800
C18 C27 1.385(9)
C18 C19 1.443(9)
C19 C20 1.419(9)
C19 C24 1.446(9)
C20 C21 1.364(11)
C20 H20 0.9500
C21 C22 1.410(10)
C21 H21 0.9500
C22 C23 1.377(11)
C22 H22 0.9500
C23 C24 1.435(10)
C23 H23 0.9500
C24 C25 1.415(10)
C25 C26 1.390(11)
C25 H25 0.9500
C26 C27 1.381(10)
C26 H26 0.9500
C27 H27 0.9500
C28 C33 1.439(11)
C28 C29 1.443(11)
C28 C34 1.511(11)
C29 C30 1.419(11)
C29 C35 1.544(10)
C30 C31 1.453(12)
C30 C36 1.498(11)
C31 C32 1.434(11)
C31 C37 1.499(10)
C32 C33 1.427(12)
C32 C38 1.554(11)
C33 C39 1.513(11)
C34 H34A 0.9800
C34 H34B 0.9800
C34 H34C 0.9800
C35 H35A 0.9800
C35 H35B 0.9800
C35 H35C 0.9800
C36 H36A 0.9800
C36 H36B 0.9800
C36 H36C 0.9800
C37 H37A 0.9800
C37 H37B 0.9800
C37 H37C 0.9800
C38 H38A 0.9800
C38 H38B 0.9800
C38 H38C 0.9800
C39 H39A 0.9800
C39 H39B 0.9800
C39 H39C 0.9800
Cl2 C40 1.736(12)
Cl3 C40 1.771(13)
C40 H40A 0.9900
C40 H40B 0.9900

loop_
_geom_torsion_atom_site_label_1
_geom_torsion_atom_site_label_2
_geom_torsion_atom_site_label_3
_geom_torsion_atom_site_label_4
_geom_torsion
N3 Ru1 O1 C1 -9.6(5)
C29 Ru1 O1 C1 159.2(5)
C31 Ru1 O1 C1 -135.8(6)
C28 Ru1 O1 C1 157.2(6)
C32 Ru1 O1 C1 -111.3(6)
C30 Ru1 O1 C1 -174.0(6)
C33 Ru1 O1 C1 -117.4(7)
Cl1 Ru1 O1 C1 72.1(5)
C1 N1 N2 C8 -0.9(8)
C2 N1 N2 C8 168.1(6)
O1 Ru1 N3 C11 13.2(6)
C29 Ru1 N3 C11 -140.6(6)
C31 Ru1 N3 C11 99.1(6)
C28 Ru1 N3 C11 -159.3(5)
C32 Ru1 N3 C11 130.0(6)
C30 Ru1 N3 C11 85.4(10)
C33 Ru1 N3 C11 167.5(6)
Cl1 Ru1 N3 C11 -71.4(5)
O1 Ru1 N3 C18 -177.1(5)
C29 Ru1 N3 C18 29.0(8)
C31 Ru1 N3 C18 -91.2(5)
C28 Ru1 N3 C18 10.4(6)
C32 Ru1 N3 C18 -60.4(5)
C30 Ru1 N3 C18 -105.0(9)
C33 Ru1 N3 C18 -22.8(5)
Cl1 Ru1 N3 C18 98.3(4)
Ru1 O1 C1 N1 -172.4(5)
Ru1 O1 C1 C10 5.1(11)
N2 N1 C1 O1 179.4(6)
C2 N1 C1 O1 12.0(11)
N2 N1 C1 C10 1.3(8)
C2 N1 C1 C10 -166.1(7)
C1 N1 C2 C3 -37.1(11)
N2 N1 C2 C3 156.4(6)
C1 N1 C2 C7 141.4(8)
N2 N1 C2 C7 -25.1(9)
C7 C2 C3 C4 -1.0(11)
N1 C2 C3 C4 177.5(7)
C2 C3 C4 C5 2.1(12)
C3 C4 C5 C6 -1.4(12)
C4 C5 C6 C7 -0.3(13)
C5 C6 C7 C2 1.4(12)
C3 C2 C7 C6 -0.7(11)
N1 C2 C7 C6 -179.3(7)
N1 N2 C8 C10 0.1(8)
N1 N2 C8 C9 -179.8(6)
O1 C1 C10 C11 1.3(13)
N1 C1 C10 C11 179.1(7)
O1 C1 C10 C8 -179.0(7)
N1 C1 C10 C8 -1.2(8)
N2 C8 C10 C1 0.7(8)
C9 C8 C10 C1 -179.4(8)
N2 C8 C10 C11 -179.6(7)
C9 C8 C10 C11 0.3(13)
C18 N3 C11 C10 179.1(6)
Ru1 N3 C11 C10 -11.5(9)
C18 N3 C11 C12 -6.5(9)
Ru1 N3 C11 C12 162.9(5)
C1 C10 C11 N3 2.2(12)
C8 C10 C11 N3 -177.4(7)
C1 C10 C11 C12 -172.2(7)
C8 C10 C11 C12 8.2(11)
N3 C11 C12 C13 -91.6(8)
C10 C11 C12 C13 83.0(8)
C11 C12 C13 C14 178.6(7)
C12 C13 C14 C15 -63.9(12)
C13 C14 C15 C16 -173.4(12)
C14 C15 C16 C17 -176.3(16)
C11 N3 C18 C27 101.7(8)
Ru1 N3 C18 C27 -68.9(7)
C11 N3 C18 C19 -77.3(8)
Ru1 N3 C18 C19 112.1(6)
C27 C18 C19 C20 -177.9(7)
N3 C18 C19 C20 1.0(10)
C27 C18 C19 C24 2.2(10)
N3 C18 C19 C24 -178.9(6)
C18 C19 C20 C21 -179.6(7)
C24 C19 C20 C21 0.3(11)
C19 C20 C21 C22 0.6(13)
C20 C21 C22 C23 -1.2(13)
C21 C22 C23 C24 0.8(13)
C22 C23 C24 C25 -179.3(8)
C22 C23 C24 C19 0.0(12)
C20 C19 C24 C25 178.8(7)
C18 C19 C24 C25 -1.3(11)
C20 C19 C24 C23 -0.6(10)
C18 C19 C24 C23 179.3(7)
C23 C24 C25 C26 177.8(8)
C19 C24 C25 C26 -1.5(11)
C24 C25 C26 C27 3.8(12)
C25 C26 C27 C18 -3.0(12)
C19 C18 C27 C26 -0.1(11)
N3 C18 C27 C26 -179.0(6)
O1 Ru1 C28 C33 132.5(6)
N3 Ru1 C28 C33 -62.8(5)
C29 Ru1 C28 C33 129.4(7)
C31 Ru1 C28 C33 64.1(5)
C32 Ru1 C28 C33 27.4(5)
C30 Ru1 C28 C33 101.3(5)
Cl1 Ru1 C28 C33 -144.5(5)
O1 Ru1 C28 C29 3.1(8)
N3 Ru1 C28 C29 167.8(4)
C31 Ru1 C28 C29 -65.3(5)
C32 Ru1 C28 C29 -102.0(5)
C30 Ru1 C28 C29 -28.1(5)
C33 Ru1 C28 C29 -129.4(7)
Cl1 Ru1 C28 C29 86.1(4)
O1 Ru1 C28 C34 -109.3(8)
N3 Ru1 C28 C34 55.5(8)
C29 Ru1 C28 C34 -112.3(9)
C31 Ru1 C28 C34 -177.6(8)
C32 Ru1 C28 C34 145.7(9)
C30 Ru1 C28 C34 -140.4(9)
C33 Ru1 C28 C34 118.3(10)
Cl1 Ru1 C28 C34 -26.2(8)
C33 C28 C29 C30 -1.4(11)
C34 C28 C29 C30 176.4(7)
Ru1 C28 C29 C30 55.2(6)
C33 C28 C29 C35 177.0(7)
C34 C28 C29 C35 -5.1(11)
Ru1 C28 C29 C35 -126.4(7)
C33 C28 C29 Ru1 -56.6(6)
C34 C28 C29 Ru1 121.3(7)
O1 Ru1 C29 C30 47.9(5)
N3 Ru1 C29 C30 -160.5(5)
C31 Ru1 C29 C30 -29.2(5)
C28 Ru1 C29 C30 -133.7(7)
C32 Ru1 C29 C30 -66.6(5)
C33 Ru1 C29 C30 -103.1(5)
Cl1 Ru1 C29 C30 131.8(4)
O1 Ru1 C29 C28 -178.4(4)
N3 Ru1 C29 C28 -26.8(8)
C31 Ru1 C29 C28 104.5(5)
C32 Ru1 C29 C28 67.1(5)
C30 Ru1 C29 C28 133.7(7)
C33 Ru1 C29 C28 30.6(5)
Cl1 Ru1 C29 C28 -94.5(4)
O1 Ru1 C29 C35 -65.4(8)
N3 Ru1 C29 C35 86.2(9)
C31 Ru1 C29 C35 -142.5(8)
C28 Ru1 C29 C35 112.9(9)
C32 Ru1 C29 C35 -179.9(8)
C30 Ru1 C29 C35 -113.4(9)
C33 Ru1 C29 C35 143.6(8)
Cl1 Ru1 C29 C35 18.5(7)
C28 C29 C30 C31 -3.1(11)
C35 C29 C30 C31 178.4(7)
Ru1 C29 C30 C31 51.5(6)
C28 C29 C30 C36 -178.0(7)
C35 C29 C30 C36 3.5(11)
Ru1 C29 C30 C36 -123.4(7)
C28 C29 C30 Ru1 -54.6(6)
C35 C29 C30 Ru1 127.0(7)
O1 Ru1 C30 C29 -136.4(4)
N3 Ru1 C30 C29 150.9(7)
C31 Ru1 C30 C29 132.8(6)
C28 Ru1 C30 C29 28.7(4)
C32 Ru1 C30 C29 102.8(5)
C33 Ru1 C30 C29 66.0(5)
Cl1 Ru1 C30 C29 -54.2(4)
O1 Ru1 C30 C31 90.7(4)
N3 Ru1 C30 C31 18.1(10)
C29 Ru1 C30 C31 -132.8(6)
C28 Ru1 C30 C31 -104.1(5)
C32 Ru1 C30 C31 -30.0(4)
C33 Ru1 C30 C31 -66.8(4)
Cl1 Ru1 C30 C31 173.0(4)
O1 Ru1 C30 C36 -22.4(8)
N3 Ru1 C30 C36 -95.0(11)
C29 Ru1 C30 C36 114.1(10)
C31 Ru1 C30 C36 -113.1(10)
C28 Ru1 C30 C36 142.8(9)
C32 Ru1 C30 C36 -143.1(9)
C33 Ru1 C30 C36 -179.9(9)
Cl1 Ru1 C30 C36 59.9(9)
C29 C30 C31 C32 4.7(11)
C36 C30 C31 C32 179.6(7)
Ru1 C30 C31 C32 56.1(6)
C29 C30 C31 C37 -176.7(7)
C36 C30 C31 C37 -1.7(11)
Ru1 C30 C31 C37 -125.3(7)
C29 C30 C31 Ru1 -51.4(6)
C36 C30 C31 Ru1 123.5(7)
O1 Ru1 C31 C32 142.5(4)
N3 Ru1 C31 C32 55.5(5)
C29 Ru1 C31 C32 -102.1(5)
C28 Ru1 C31 C32 -64.9(5)
C30 Ru1 C31 C32 -130.7(6)
C33 Ru1 C31 C32 -28.6(4)
Cl1 Ru1 C31 C32 -144.1(4)
O1 Ru1 C31 C30 -86.7(4)
N3 Ru1 C31 C30 -173.8(4)
C29 Ru1 C31 C30 28.6(4)
C28 Ru1 C31 C30 65.8(5)
C32 Ru1 C31 C30 130.7(6)
C33 Ru1 C31 C30 102.1(5)
Cl1 Ru1 C31 C30 -13.3(7)
O1 Ru1 C31 C37 27.8(8)
N3 Ru1 C31 C37 -59.2(9)
C29 Ru1 C31 C37 143.2(9)
C28 Ru1 C31 C37 -179.6(9)
C32 Ru1 C31 C37 -114.7(10)
C30 Ru1 C31 C37 114.6(10)
C33 Ru1 C31 C37 -143.3(9)
Cl1 Ru1 C31 C37 101.2(8)
C30 C31 C32 C33 -1.8(11)
C37 C31 C32 C33 179.6(7)
Ru1 C31 C32 C33 54.4(6)
C30 C31 C32 C38 177.8(7)
C37 C31 C32 C38 -0.8(11)
Ru1 C31 C32 C38 -126.0(7)
C30 C31 C32 Ru1 -56.2(6)
C37 C31 C32 Ru1 125.2(7)
O1 Ru1 C32 C33 -175.4(4)
N3 Ru1 C32 C33 89.9(5)
C29 Ru1 C32 C33 -65.6(5)
C31 Ru1 C32 C33 -132.7(7)
C28 Ru1 C32 C33 -27.7(5)
C30 Ru1 C32 C33 -102.4(5)
Cl1 Ru1 C32 C33 -4.9(9)
O1 Ru1 C32 C31 -42.7(5)
N3 Ru1 C32 C31 -137.4(4)
C29 Ru1 C32 C31 67.2(5)
C28 Ru1 C32 C31 105.0(5)
C30 Ru1 C32 C31 30.3(4)
C33 Ru1 C32 C31 132.7(7)
Cl1 Ru1 C32 C31 127.9(6)
O1 Ru1 C32 C38 69.5(9)
N3 Ru1 C32 C38 -25.2(9)
C29 Ru1 C32 C38 179.4(9)
C31 Ru1 C32 C38 112.2(10)
C28 Ru1 C32 C38 -142.8(10)
C30 Ru1 C32 C38 142.5(10)
C33 Ru1 C32 C38 -115.0(11)
Cl1 Ru1 C32 C38 -119.9(8)
C31 C32 C33 C28 -2.9(11)
C38 C32 C33 C28 177.5(7)
Ru1 C32 C33 C28 50.5(6)
C31 C32 C33 C39 172.8(7)
C38 C32 C33 C39 -6.8(11)
Ru1 C32 C33 C39 -133.8(7)
C31 C32 C33 Ru1 -53.4(6)
C38 C32 C33 Ru1 127.0(7)
C29 C28 C33 C32 4.4(10)
C34 C28 C33 C32 -173.3(7)
Ru1 C28 C33 C32 -50.8(6)
C29 C28 C33 C39 -171.2(7)
C34 C28 C33 C39 11.1(11)
Ru1 C28 C33 C39 133.6(7)
C29 C28 C33 Ru1 55.2(6)
C34 C28 C33 Ru1 -122.5(7)
O1 Ru1 C33 C32 9.1(8)
N3 Ru1 C33 C32 -96.7(5)
C29 Ru1 C33 C32 103.7(5)
C31 Ru1 C33 C32 29.1(5)
C28 Ru1 C33 C32 134.9(7)
C30 Ru1 C33 C32 66.9(5)
Cl1 Ru1 C33 C32 177.9(4)
O1 Ru1 C33 C28 -125.8(6)
N3 Ru1 C33 C28 128.5(5)
C29 Ru1 C33 C28 -31.1(5)
C31 Ru1 C33 C28 -105.8(5)
C32 Ru1 C33 C28 -134.9(7)
C30 Ru1 C33 C28 -68.0(5)
Cl1 Ru1 C33 C28 43.0(5)
O1 Ru1 C33 C39 120.4(10)
N3 Ru1 C33 C39 14.7(10)
C29 Ru1 C33 C39 -144.9(11)
C31 Ru1 C33 C39 140.4(11)
C28 Ru1 C33 C39 -113.8(12)
C32 Ru1 C33 C39 111.3(11)
C30 Ru1 C33 C39 178.2(10)
Cl1 Ru1 C33 C39 -70.7(10)

loop_
_platon_squeeze_void_nr
_platon_squeeze_void_average_x
_platon_squeeze_void_average_y
_platon_squeeze_void_average_z
_platon_squeeze_void_volume
_platon_squeeze_void_count_electrons
_platon_squeeze_void_content
1 0.000 0.000 0.000 604 59 ' '
2 0.000 0.000 0.500 14 0 ' '
3 0.333 0.667 0.667 604 59 ' '
4 0.333 0.667 0.167 14 0 ' '
5 0.667 0.333 0.333 604 59 ' '
6 0.667 0.333 0.833 14 0 ' '
